data_4027519
loop_
_publ_author_name
'Nayyef Aljaar'
'Chandi C. Malakar'
'J\"urgen Conrad'
'Sabine Strobel'
'Thomas Schleid'
'Uwe Beifuss'

_publ_section_title
;
 Cu-Catalyzed Reaction of 1,2-Dihalobenzenes with 1,3-Cyclohexanediones
 for the Synthesis of 3,4-Dihydrodibenzo[b,d]furan-1(2H)-ones
;
_journal_name_full 'Journal of Organic Chemistry'
_journal_page_first 7793
_journal_page_last 7803
_journal_paper_doi 10.1021/jo3014275
_journal_volume 77
_journal_year 2012
_chemical_formula_moiety 'C13 H12 O2'
_chemical_formula_sum 'C13 H12 O2'
_chemical_formula_weight 200.23
_chemical_name_systematic
; 
 ? 
;
_space_group_IT_number 61
_symmetry_cell_setting orthorhombic
_symmetry_space_group_name_Hall '-P 2ac 2ab'
_symmetry_space_group_name_H-M 'P b c a'
_atom_sites_solution_hydrogens geom
_atom_sites_solution_primary direct
_atom_sites_solution_secondary difmap
_audit_creation_method SHELXL-97
_cell_angle_alpha 90.00
_cell_angle_beta 90.00
_cell_angle_gamma 90.00
_cell_formula_units_Z 8
_cell_length_a 11.0264(3)
_cell_length_b 12.8797(3)
_cell_length_c 14.4734(3)
_cell_measurement_reflns_used 2741
_cell_measurement_temperature 293(2)
_cell_measurement_theta_max 28.28
_cell_measurement_theta_min 0.41
_cell_volume 2055.46(9)
_computing_cell_refinement 'HKL Scalepack (Otwinowski & Minor 1997)'
_computing_data_collection 'Collect (Nonius BV, 1997-2000)'
_computing_data_reduction 'HKL Denzo and Scalepack (Otwinowski & Minor 1997)'
_computing_molecular_graphics SHELXTL
_computing_publication_material SHELXTL
_computing_structure_refinement 'SHELXL-97 (Sheldrick, 1997)'
_computing_structure_solution 'SHELXS-97 (Sheldrick, 1990)'
_diffrn_ambient_temperature 293(2)
_diffrn_measured_fraction_theta_full 0.968
_diffrn_measured_fraction_theta_max 0.968
_diffrn_measurement_device_type KappaCCD
_diffrn_measurement_method CCD
_diffrn_radiation_monochromator graphite
_diffrn_radiation_source 'fine-focus sealed tube'
_diffrn_radiation_type MoK\a
_diffrn_radiation_wavelength 0.71073
_diffrn_reflns_av_R_equivalents 0.0179
_diffrn_reflns_av_sigmaI/netI 0.0241
_diffrn_reflns_limit_h_max 14
_diffrn_reflns_limit_h_min -14
_diffrn_reflns_limit_k_max 17
_diffrn_reflns_limit_k_min -17
_diffrn_reflns_limit_l_max 19
_diffrn_reflns_limit_l_min -19
_diffrn_reflns_number 4536
_diffrn_reflns_theta_full 28.20
_diffrn_reflns_theta_max 28.20
_diffrn_reflns_theta_min 8.18
_exptl_absorpt_coefficient_mu 0.086
_exptl_absorpt_correction_T_max 0.9983
_exptl_absorpt_correction_T_min 0.9949
_exptl_absorpt_correction_type empirical
_exptl_absorpt_process_details 'Scalepack (W. Minor & Z. Otwinowski)'
_exptl_crystal_colour colourless
_exptl_crystal_density_diffrn 1.294
_exptl_crystal_description platelet
_exptl_crystal_F_000 848
_exptl_crystal_size_max 0.06
_exptl_crystal_size_mid 0.05
_exptl_crystal_size_min 0.02
_refine_diff_density_max 0.324
_refine_diff_density_min -0.229
_refine_diff_density_rms 0.037
_refine_ls_extinction_method none
_refine_ls_goodness_of_fit_ref 1.103
_refine_ls_hydrogen_treatment constr
_refine_ls_matrix_type full
_refine_ls_number_parameters 136
_refine_ls_number_reflns 2450
_refine_ls_number_restraints 0
_refine_ls_restrained_S_all 1.103
_refine_ls_R_factor_all 0.0803
_refine_ls_R_factor_gt 0.0617
_refine_ls_shift/su_max 0.000
_refine_ls_shift/su_mean 0.000
_refine_ls_structure_factor_coef Fsqd
_refine_ls_weighting_details 'calc w=1/[\s^2^(Fo^2^)+(0.0695P)^2^+0.8642P] where P=(Fo^2^+2Fc^2^)/3'
_refine_ls_weighting_scheme calc
_refine_ls_wR_factor_gt 0.1560
_refine_ls_wR_factor_ref 0.1716
_reflns_number_gt 1943
_reflns_number_total 2450
_reflns_threshold_expression >2sigma(I)
_cod_data_source_file jo3014275_si_001.cif
_cod_data_source_block c:\crystal\x-red\beijul11
_cod_database_code 4027519

loop_
_symmetry_equiv_pos_as_xyz
'x, y, z'
'-x+1/2, -y, z+1/2'
'x+1/2, -y+1/2, -z'
'-x, y+1/2, -z+1/2'
'-x, -y, -z'
'x-1/2, y, -z-1/2'
'-x-1/2, y-1/2, z'
'x, -y-1/2, z-1/2'

loop_
_atom_site_label
_atom_site_type_symbol
_atom_site_fract_x
_atom_site_fract_y
_atom_site_fract_z
_atom_site_U_iso_or_equiv
_atom_site_adp_type
_atom_site_occupancy
_atom_site_symmetry_multiplicity
_atom_site_calc_flag
_atom_site_refinement_flags
C1 C 0.08026(19) 1.21102(15) 0.08577(15) 0.0518(5) Uani 1 1 d .
C2 C 0.2137(2) 1.23683(18) 0.08200(19) 0.0638(6) Uani 1 1 d .
H2B H 0.2242 1.3091 0.0992 0.077 Uiso 1 1 calc R
H2A H 0.2414 1.2292 0.0187 0.077 Uiso 1 1 calc R
C3 C 0.2934(2) 1.1705(2) 0.14391(19) 0.0660(6) Uani 1 1 d .
H3B H 0.2768 1.1881 0.2079 0.079 Uiso 1 1 calc R
H3A H 0.3777 1.1870 0.1316 0.079 Uiso 1 1 calc R
C4 C 0.27430(16) 1.05478(16) 0.13057(14) 0.0493(5) Uani 1 1 d .
H4B H 0.3107 1.0324 0.0729 0.059 Uiso 1 1 calc R
H4A H 0.3118 1.0166 0.1807 0.059 Uiso 1 1 calc R
C4A C 0.14218(16) 1.03507(14) 0.12907(12) 0.0415(4) Uani 1 1 d .
C5A C -0.02809(16) 0.94806(14) 0.14284(13) 0.0421(4) Uani 1 1 d .
C6 C -0.11085(19) 0.86993(15) 0.15899(16) 0.0525(5) Uani 1 1 d .
H6 H -0.0868 0.8030 0.1747 0.063 Uiso 1 1 calc R
C7 C -0.23216(18) 0.89690(16) 0.15050(14) 0.0520(5) Uani 1 1 d .
H7A H -0.2908 0.8463 0.1608 0.062 Uiso 1 1 calc R
C8 C -0.26967(16) 0.99735(16) 0.12703(12) 0.0464(4) Uani 1 1 d .
C8' C -0.40249(18) 1.0226(2) 0.12020(17) 0.0607(6) Uani 1 1 d .
H8'C H -0.4493 0.9614 0.1332 0.073 Uiso 1 1 calc R
H8'B H -0.4206 1.0466 0.0590 0.073 Uiso 1 1 calc R
H8'A H -0.4224 1.0758 0.1641 0.073 Uiso 1 1 calc R
C9A C -0.06055(16) 1.04905(13) 0.11906(12) 0.0395(4) Uani 1 1 d .
C9 C -0.18331(16) 1.07335(15) 0.11111(12) 0.0444(4) Uani 1 1 d .
H9 H -0.2071 1.1403 0.0952 0.053 Uiso 1 1 calc R
C9B C 0.05285(15) 1.10441(14) 0.11068(12) 0.0408(4) Uani 1 1 d .
O O 0.00154(18) 1.27352(13) 0.06571(17) 0.0856(6) Uani 1 1 d .
O5 O 0.09741(11) 0.93888(10) 0.14775(10) 0.0471(4) Uani 1 1 d .

loop_
_atom_site_aniso_label
_atom_site_aniso_U_11
_atom_site_aniso_U_22
_atom_site_aniso_U_33
_atom_site_aniso_U_23
_atom_site_aniso_U_13
_atom_site_aniso_U_12
C1 0.0542(11) 0.0412(9) 0.0600(11) 0.0039(8) 0.0020(9) -0.0020(8)
C2 0.0593(12) 0.0506(11) 0.0816(15) 0.0082(10) 0.0027(11) -0.0150(10)
C3 0.0487(11) 0.0666(14) 0.0828(16) -0.0013(11) -0.0045(11) -0.0115(10)
C4 0.0353(9) 0.0588(11) 0.0538(10) 0.0001(8) 0.0035(7) 0.0025(8)
C4A 0.0383(8) 0.0424(9) 0.0438(9) -0.0017(7) 0.0013(7) 0.0004(7)
C5A 0.0374(8) 0.0384(9) 0.0506(10) -0.0021(7) -0.0013(7) 0.0029(7)
C6 0.0513(11) 0.0366(9) 0.0697(12) 0.0015(8) 0.0002(9) -0.0018(8)
C7 0.0456(10) 0.0498(10) 0.0605(11) -0.0023(9) 0.0024(8) -0.0097(8)
C8 0.0377(9) 0.0569(11) 0.0446(9) -0.0037(8) -0.0040(7) 0.0011(8)
C8' 0.0384(10) 0.0800(15) 0.0637(13) -0.0013(11) -0.0043(9) 0.0003(10)
C9A 0.0400(8) 0.0388(8) 0.0396(8) -0.0003(6) -0.0013(6) 0.0012(6)
C9 0.0418(9) 0.0464(9) 0.0450(9) 0.0020(7) -0.0037(7) 0.0063(7)
C9B 0.0398(8) 0.0390(9) 0.0436(9) 0.0016(7) 0.0004(7) 0.0007(7)
O 0.0703(11) 0.0471(9) 0.1392(18) 0.0255(10) -0.0033(11) 0.0077(8)
O5 0.0383(6) 0.0397(7) 0.0634(8) 0.0015(5) 0.0005(6) 0.0049(5)

loop_
_atom_type_symbol
_atom_type_description
_atom_type_scat_dispersion_real
_atom_type_scat_dispersion_imag
_atom_type_scat_source
C C 0.0033 0.0016 'International Tables Vol C Tables 4.2.6.8 and 6.1.1.4'
H H 0.0000 0.0000 'International Tables Vol C Tables 4.2.6.8 and 6.1.1.4'
O O 0.0106 0.0060 'International Tables Vol C Tables 4.2.6.8 and 6.1.1.4'

loop_
_geom_angle_atom_site_label_1
_geom_angle_atom_site_label_2
_geom_angle_atom_site_label_3
_geom_angle
O C1 C9B 122.38(19)
O C1 C2 122.69(19)
C9B C1 C2 114.86(18)
C1 C2 C3 114.77(18)
C1 C2 H2B 108.6
C3 C2 H2B 108.6
C1 C2 H2A 108.6
C3 C2 H2A 108.6
H2B C2 H2A 107.6
C2 C3 C4 113.40(19)
C2 C3 H3B 108.9
C4 C3 H3B 108.9
C2 C3 H3A 108.9
C4 C3 H3A 108.9
H3B C3 H3A 107.7
C4A C4 C3 107.87(17)
C4A C4 H4B 110.1
C3 C4 H4B 110.1
C4A C4 H4A 110.1
C3 C4 H4A 110.1
H4B C4 H4A 108.4
C9B C4A O5 112.03(15)
C9B C4A C4 127.26(17)
O5 C4A C4 120.71(16)
C6 C5A O5 126.02(16)
C6 C5A C9A 123.63(17)
O5 C5A C9A 110.35(15)
C5A C6 C7 116.13(18)
C5A C6 H6 121.9
C7 C6 H6 121.9
C6 C7 C8 122.52(18)
C6 C7 H7A 118.7
C8 C7 H7A 118.7
C9 C8 C7 119.37(17)
C9 C8 C8' 120.42(19)
C7 C8 C8' 120.21(19)
C8 C8' H8'C 109.5
C8 C8' H8'B 109.5
H8'C C8' H8'B 109.5
C8 C8' H8'A 109.5
H8'C C8' H8'A 109.5
H8'B C8' H8'A 109.5
C5A C9A C9 118.67(17)
C5A C9A C9B 105.04(15)
C9 C9A C9B 136.28(17)
C8 C9 C9A 119.68(17)
C8 C9 H9 120.2
C9A C9 H9 120.2
C4A C9B C9A 106.69(15)
C4A C9B C1 121.36(17)
C9A C9B C1 131.92(16)
C4A O5 C5A 105.87(13)

loop_
_geom_bond_atom_site_label_1
_geom_bond_atom_site_label_2
_geom_bond_distance
C1 O 1.219(3)
C1 C9B 1.452(3)
C1 C2 1.509(3)
C2 C3 1.518(4)
C2 H2B 0.9700
C2 H2A 0.9700
C3 C4 1.518(3)
C3 H3B 0.9700
C3 H3A 0.9700
C4 C4A 1.479(3)
C4 H4B 0.9700
C4 H4A 0.9700
C4A C9B 1.356(2)
C4A O5 1.361(2)
C5A C6 1.378(3)
C5A O5 1.391(2)
C5A C9A 1.392(2)
C6 C7 1.387(3)
C6 H6 0.9300
C7 C8 1.400(3)
C7 H7A 0.9300
C8 C9 1.385(3)
C8 C8' 1.503(3)
C8' H8'C 0.9600
C8' H8'B 0.9600
C8' H8'A 0.9600
C9A C9 1.394(2)
C9A C9B 1.444(2)
C9 H9 0.9300

loop_
_cod_related_entry_id
_cod_related_entry_database
_cod_related_entry_code
1 ChemSpider 8417379
